data_2018501
loop_
_publ_author_name
'Wu, Dan'
'Qin, Na'
'Liu, Qi-Kui'
'Ma, Jian-Ping'
'Dong, Yu-Bin'

_publ_section_title
;
 The structures of three Hg~2~<i>X</i>~4~<i>L</i>~2~ macrocycles {<i>X</i>
 = Cl, Br and I, and <i>L</i> = 1,2-bis[4-(pyridin-3-yl)phenoxy]ethane}
 assembled from ether-bridged dipyridyl ligands
;
_journal_coeditor_code GZ3208
_journal_issue 6
_journal_name_full 'Acta Crystallographica Section C'
_journal_page_first m156
_journal_page_last m160
_journal_paper_doi 10.1107/S0108270112019075
_journal_volume 68
_journal_year 2012
_chemical_formula_iupac '[Hg2 I4 (C24 H20 N2 O2)2]'
_chemical_formula_moiety 'C48 H40 Hg2 I4 N4 O4'
_chemical_formula_sum 'C48 H40 Hg2 I4 N4 O4'
_chemical_formula_weight 1645.62
_chemical_name_systematic
;
bis{\m-1,2-bis[4-(pyridin-3-yl)phenoxy]ethane-
\k^2^<i>N</i>:<i>N</i>'}bis[iodidomercury(II)]
;
_space_group_IT_number 2
_symmetry_cell_setting triclinic
_symmetry_space_group_name_Hall '-P 1'
_symmetry_space_group_name_H-M 'P -1'
_atom_sites_solution_hydrogens geom
_atom_sites_solution_primary direct
_atom_sites_solution_secondary difmap
_audit_creation_method SHELXL-97
_cell_angle_alpha 72.641(2)
_cell_angle_beta 74.882(2)
_cell_angle_gamma 77.620(2)
_cell_formula_units_Z 1
_cell_length_a 8.9444(16)
_cell_length_b 12.352(2)
_cell_length_c 12.052(2)
_cell_measurement_reflns_used 3275
_cell_measurement_temperature 298(2)
_cell_measurement_theta_max 26.976
_cell_measurement_theta_min 2.385
_cell_volume 1213.3(4)
_computing_cell_refinement 'SMART (Bruker, 2003)'
_computing_data_collection 'SMART (Bruker, 2003)'
_computing_data_reduction 'SAINT (Bruker, 2003)'
_computing_molecular_graphics 'SHELXTL (Sheldrick, 2008)'
_computing_publication_material 'SHELXTL (Sheldrick, 2008)'
_computing_structure_refinement 'SHELXL97 (Sheldrick, 2008)'
_computing_structure_solution 'SHELXS-97 (Sheldrick, 2008)'
_diffrn_ambient_temperature 298(2)
_diffrn_measured_fraction_theta_full 0.980
_diffrn_measured_fraction_theta_max 0.980
_diffrn_measurement_device_type 'Bruker SMART CCD area-detector'
_diffrn_measurement_method '\f and \w scans'
_diffrn_radiation_monochromator graphite
_diffrn_radiation_source 'fine-focus sealed tube'
_diffrn_radiation_type MoK\a
_diffrn_radiation_wavelength 0.71073
_diffrn_reflns_av_R_equivalents 0.0228
_diffrn_reflns_av_sigmaI/netI 0.0439
_diffrn_reflns_limit_h_max 10
_diffrn_reflns_limit_h_min -10
_diffrn_reflns_limit_k_max 14
_diffrn_reflns_limit_k_min -14
_diffrn_reflns_limit_l_max 14
_diffrn_reflns_limit_l_min -12
_diffrn_reflns_number 6387
_diffrn_reflns_theta_full 25.50
_diffrn_reflns_theta_max 25.50
_diffrn_reflns_theta_min 1.75
_exptl_absorpt_coefficient_mu 8.910
_exptl_absorpt_correction_T_max 0.3483
_exptl_absorpt_correction_T_min 0.2688
_exptl_absorpt_correction_type multi-scan
_exptl_absorpt_process_details '(SADABS; Bruker, 2003)'
_exptl_crystal_colour colourless
_exptl_crystal_density_diffrn 2.252
_exptl_crystal_density_method 'not measured'
_exptl_crystal_description block
_exptl_crystal_F_000 760
_exptl_crystal_size_max 0.20
_exptl_crystal_size_mid 0.15
_exptl_crystal_size_min 0.15
_refine_diff_density_max 1.106
_refine_diff_density_min -1.100
_refine_ls_extinction_method none
_refine_ls_goodness_of_fit_ref 1.016
_refine_ls_hydrogen_treatment constr
_refine_ls_matrix_type full
_refine_ls_number_parameters 280
_refine_ls_number_reflns 4426
_refine_ls_number_restraints 1
_refine_ls_restrained_S_all 1.016
_refine_ls_R_factor_all 0.0412
_refine_ls_R_factor_gt 0.0341
_refine_ls_shift/su_max 0.001
_refine_ls_shift/su_mean 0.000
_refine_ls_structure_factor_coef Fsqd
_refine_ls_weighting_details 'calc w=1/[\s^2^(Fo^2^)+(0.0445P)^2^+0.0000P] where P=(Fo^2^+2Fc^2^)/3'
_refine_ls_weighting_scheme calc
_refine_ls_wR_factor_gt 0.0826
_refine_ls_wR_factor_ref 0.0858
_reflns_number_gt 3740
_reflns_number_total 4426
_reflns_threshold_expression I>2\s(I)
_cod_data_source_file gz3208.cif
_cod_data_source_block III
_cod_original_sg_symbol_Hall '-p 1'
_cod_database_code 2018501
_cod_database_fobs_code 2018501

loop_
_symmetry_equiv_pos_as_xyz
'x, y, z'
'-x, -y, -z'

loop_
_atom_site_type_symbol
_atom_site_label
_atom_site_fract_x
_atom_site_fract_y
_atom_site_fract_z
_atom_site_U_iso_or_equiv
_atom_site_adp_type
_atom_site_calc_flag
_atom_site_refinement_flags
_atom_site_occupancy
_atom_site_symmetry_multiplicity
C C1 0.5421(7) -0.3617(6) 0.7284(6) 0.0512(15) Uani d . 1 1
H H1 0.5164 -0.4354 0.7611 0.061 Uiso calc R 1 1
C C2 0.6406(9) -0.3372(6) 0.6195(7) 0.065(2) Uani d . 1 1
H H2 0.6806 -0.3936 0.5784 0.079 Uiso calc R 1 1
C C3 0.6801(8) -0.2287(6) 0.5709(7) 0.065(2) Uani d . 1 1
H H3 0.7487 -0.2123 0.4974 0.078 Uiso calc R 1 1
C C4 0.6187(6) -0.1437(5) 0.6303(5) 0.0406(13) Uani d . 1 1
C C5 0.5236(7) -0.1789(5) 0.7401(5) 0.0481(15) Uani d . 1 1
H H5 0.4844 -0.1253 0.7846 0.058 Uiso calc R 1 1
C C6 0.6549(6) -0.0249(5) 0.5844(5) 0.0405(13) Uani d D 1 1
C C7 0.7775(7) 0.0037(6) 0.4901(6) 0.0534(16) Uani d . 1 1
H H7 0.8399 -0.0537 0.4562 0.064 Uiso calc R 1 1
C C8 0.8113(8) 0.1142(6) 0.4440(6) 0.0560(17) Uani d . 1 1
H H8 0.8942 0.1306 0.3795 0.067 Uiso calc R 1 1
C C9 0.7217(7) 0.1999(5) 0.4939(5) 0.0432(14) Uani d . 1 1
C C10 0.6013(7) 0.1732(6) 0.5879(6) 0.0523(16) Uani d . 1 1
H H10 0.5412 0.2305 0.6228 0.063 Uiso calc R 1 1
C C11 0.5664(7) 0.0638(5) 0.6322(6) 0.0532(16) Uani d D 1 1
H H11 0.4818 0.0486 0.6956 0.064 Uiso calc R 1 1
C C12 0.8457(8) 0.3461(6) 0.3417(6) 0.0526(16) Uani d . 1 1
H H12A 0.8244 0.3121 0.2856 0.063 Uiso calc R 1 1
H H12B 0.9538 0.3193 0.3487 0.063 Uiso calc R 1 1
C C13 0.8204(8) 0.4731(6) 0.2980(6) 0.0553(16) Uani d . 1 1
H H13A 0.8616 0.4955 0.2129 0.066 Uiso calc R 1 1
H H13B 0.7092 0.5018 0.3130 0.066 Uiso calc R 1 1
C C14 0.9126(7) 0.6343(5) 0.3114(5) 0.0425(14) Uani d . 1 1
C C15 1.0155(7) 0.6758(5) 0.3514(6) 0.0491(15) Uani d . 1 1
H H15 1.0703 0.6270 0.4076 0.059 Uiso calc R 1 1
C C16 1.0365(7) 0.7884(5) 0.3084(5) 0.0447(14) Uani d . 1 1
H H16 1.1066 0.8143 0.3360 0.054 Uiso calc R 1 1
C C17 0.9571(6) 0.8658(5) 0.2248(5) 0.0365(12) Uani d . 1 1
C C18 0.8547(7) 0.8219(5) 0.1869(5) 0.0440(14) Uani d . 1 1
H H18 0.7997 0.8707 0.1309 0.053 Uiso calc R 1 1
C C19 0.8311(7) 0.7097(6) 0.2285(6) 0.0508(16) Uani d . 1 1
H H19 0.7605 0.6839 0.2012 0.061 Uiso calc R 1 1
C C20 0.9810(6) 0.9871(5) 0.1800(5) 0.0373(13) Uani d . 1 1
C C21 1.1090(6) 1.0272(5) 0.1905(6) 0.0454(14) Uani d . 1 1
H H21 1.1860 0.9765 0.2268 0.054 Uiso calc R 1 1
C C22 1.1218(7) 1.1427(6) 0.1467(6) 0.0504(16) Uani d . 1 1
H H22 1.2082 1.1694 0.1529 0.061 Uiso calc R 1 1
C C23 1.0089(7) 1.2176(5) 0.0946(6) 0.0460(14) Uani d . 1 1
H H23 1.0189 1.2950 0.0657 0.055 Uiso calc R 1 1
C C24 0.8729(7) 1.0703(5) 0.1249(5) 0.0451(14) Uani d . 1 1
H H24 0.7862 1.0462 0.1156 0.054 Uiso calc R 1 1
Hg Hg1 0.33105(3) -0.31840(2) 0.99668(2) 0.04913(10) Uani d . 1 1
I I1 0.45290(5) -0.18407(5) 1.07191(5) 0.06595(16) Uani d . 1 1
I I2 0.23304(5) -0.51441(4) 1.03272(5) 0.06082(15) Uani d . 1 1
N N1 0.4828(6) -0.2833(4) 0.7883(5) 0.0491(12) Uani d . 1 1
N N2 0.8836(5) 1.1814(4) 0.0843(4) 0.0425(11) Uani d . 1 1
O O1 0.7450(5) 0.3123(4) 0.4541(4) 0.0538(11) Uani d . 1 1
O O2 0.8984(5) 0.5213(4) 0.3581(4) 0.0547(11) Uani d . 1 1

loop_
_atom_site_aniso_label
_atom_site_aniso_U_11
_atom_site_aniso_U_22
_atom_site_aniso_U_33
_atom_site_aniso_U_12
_atom_site_aniso_U_13
_atom_site_aniso_U_23
C1 0.055(4) 0.045(4) 0.056(4) -0.014(3) -0.020(3) -0.006(3)
C2 0.083(5) 0.047(4) 0.066(5) -0.008(4) -0.009(4) -0.020(4)
C3 0.073(5) 0.061(5) 0.055(4) -0.014(4) 0.007(4) -0.022(4)
C4 0.038(3) 0.040(3) 0.046(3) -0.001(2) -0.018(3) -0.009(3)
C5 0.047(3) 0.046(4) 0.045(3) -0.008(3) 0.001(3) -0.010(3)
C6 0.038(3) 0.048(4) 0.038(3) -0.005(3) -0.014(3) -0.009(3)
C7 0.055(4) 0.044(4) 0.056(4) -0.004(3) 0.002(3) -0.019(3)
C8 0.050(4) 0.053(4) 0.055(4) -0.018(3) 0.011(3) -0.011(3)
C9 0.044(3) 0.052(4) 0.040(3) -0.010(3) -0.015(3) -0.013(3)
C10 0.057(4) 0.052(4) 0.048(4) -0.005(3) -0.005(3) -0.021(3)
C11 0.049(4) 0.055(4) 0.047(4) -0.008(3) 0.005(3) -0.013(3)
C12 0.063(4) 0.056(4) 0.043(3) -0.019(3) -0.004(3) -0.017(3)
C13 0.067(4) 0.057(4) 0.048(4) -0.019(3) -0.020(3) -0.010(3)
C14 0.044(3) 0.044(4) 0.044(3) -0.007(3) -0.012(3) -0.016(3)
C15 0.053(4) 0.048(4) 0.052(4) -0.001(3) -0.026(3) -0.013(3)
C16 0.039(3) 0.049(4) 0.051(4) -0.005(3) -0.020(3) -0.011(3)
C17 0.031(3) 0.040(3) 0.037(3) -0.001(2) -0.004(2) -0.012(2)
C18 0.047(3) 0.039(3) 0.049(3) -0.004(3) -0.022(3) -0.008(3)
C19 0.052(4) 0.052(4) 0.060(4) -0.010(3) -0.030(3) -0.014(3)
C20 0.030(3) 0.047(3) 0.035(3) 0.000(2) -0.005(2) -0.016(3)
C21 0.035(3) 0.048(4) 0.060(4) -0.003(3) -0.019(3) -0.018(3)
C22 0.038(3) 0.055(4) 0.065(4) -0.009(3) -0.012(3) -0.022(3)
C23 0.045(3) 0.043(4) 0.052(4) -0.010(3) -0.013(3) -0.011(3)
C24 0.038(3) 0.049(4) 0.049(3) -0.009(3) -0.014(3) -0.007(3)
Hg1 0.05209(16) 0.04490(16) 0.05199(16) -0.01471(11) -0.01592(12) -0.00525(11)
I1 0.0506(3) 0.0845(4) 0.0802(4) -0.0097(2) -0.0164(2) -0.0450(3)
I2 0.0608(3) 0.0435(3) 0.0802(3) -0.0167(2) -0.0315(2) 0.0018(2)
N1 0.048(3) 0.045(3) 0.053(3) -0.008(2) -0.011(2) -0.010(3)
N2 0.036(2) 0.039(3) 0.051(3) -0.007(2) -0.010(2) -0.006(2)
O1 0.066(3) 0.046(3) 0.052(3) -0.014(2) -0.005(2) -0.019(2)
O2 0.073(3) 0.049(3) 0.051(3) -0.018(2) -0.026(2) -0.009(2)

loop_
_atom_type_symbol
_atom_type_description
_atom_type_scat_dispersion_real
_atom_type_scat_dispersion_imag
_atom_type_scat_source
C C 0.0033 0.0016 'International Tables Vol C Tables 4.2.6.8 and 6.1.1.4'
H H 0.0000 0.0000 'International Tables Vol C Tables 4.2.6.8 and 6.1.1.4'
N N 0.0061 0.0033 'International Tables Vol C Tables 4.2.6.8 and 6.1.1.4'
O O 0.0106 0.0060 'International Tables Vol C Tables 4.2.6.8 and 6.1.1.4'
I I -0.4742 1.8119 'International Tables Vol C Tables 4.2.6.8 and 6.1.1.4'
Hg Hg -2.3894 9.2266 'International Tables Vol C Tables 4.2.6.8 and 6.1.1.4'

loop_
_geom_angle_atom_site_label_1
_geom_angle_atom_site_label_2
_geom_angle_atom_site_label_3
_geom_angle_site_symmetry_1
_geom_angle_site_symmetry_3
_geom_angle
_geom_angle_publ_flag
N1 C1 C2 . . 121.5(6) no
N1 C1 H1 . . 119.2 no
C2 C1 H1 . . 119.2 no
C1 C2 C3 . . 119.6(6) no
C1 C2 H2 . . 120.2 no
C3 C2 H2 . . 120.2 no
C2 C3 C4 . . 120.6(7) no
C2 C3 H3 . . 119.7 no
C4 C3 H3 . . 119.7 no
C5 C4 C3 . . 114.5(6) no
C5 C4 C6 . . 121.4(5) no
C3 C4 C6 . . 124.1(6) no
N1 C5 C4 . . 125.7(6) no
N1 C5 H5 . . 117.1 no
C4 C5 H5 . . 117.1 no
C7 C6 C11 . . 116.4(6) no
C7 C6 C4 . . 121.4(5) no
C11 C6 C4 . . 122.2(5) no
C6 C7 C8 . . 122.5(5) no
C6 C7 H7 . . 118.8 no
C8 C7 H7 . . 118.8 no
C9 C8 C7 . . 119.6(6) no
C9 C8 H8 . . 120.2 no
C7 C8 H8 . . 120.2 no
C10 C9 O1 . . 117.2(5) no
C10 C9 C8 . . 118.8(6) no
O1 C9 C8 . . 124.0(6) no
C9 C10 C11 . . 121.5(6) no
C9 C10 H10 . . 119.3 no
C11 C10 H10 . . 119.3 no
C10 C11 C6 . . 121.2(6) no
C10 C11 H11 . . 119.4 no
C6 C11 H11 . . 119.4 no
O1 C12 C13 . . 109.6(5) no
O1 C12 H12A . . 109.8 no
C13 C12 H12A . . 109.8 no
O1 C12 H12B . . 109.8 no
C13 C12 H12B . . 109.8 no
H12A C12 H12B . . 108.2 no
O2 C13 C12 . . 109.3(5) no
O2 C13 H13A . . 109.8 no
C12 C13 H13A . . 109.8 no
O2 C13 H13B . . 109.8 no
C12 C13 H13B . . 109.8 no
H13A C13 H13B . . 108.3 no
O2 C14 C15 . . 116.6(5) no
O2 C14 C19 . . 124.8(5) no
C15 C14 C19 . . 118.6(6) no
C16 C15 C14 . . 120.1(6) no
C16 C15 H15 . . 120.0 no
C14 C15 H15 . . 120.0 no
C15 C16 C17 . . 122.6(5) no
C15 C16 H16 . . 118.7 no
C17 C16 H16 . . 118.7 no
C18 C17 C16 . . 115.9(5) no
C18 C17 C20 . . 122.3(5) no
C16 C17 C20 . . 121.7(5) no
C19 C18 C17 . . 122.8(6) no
C19 C18 H18 . . 118.6 no
C17 C18 H18 . . 118.6 no
C18 C19 C14 . . 120.0(5) no
C18 C19 H19 . . 120.0 no
C14 C19 H19 . . 120.0 no
C21 C20 C24 . . 115.2(6) no
C21 C20 C17 . . 123.5(5) no
C24 C20 C17 . . 121.3(5) no
C22 C21 C20 . . 119.8(6) no
C22 C21 H21 . . 120.1 no
C20 C21 H21 . . 120.1 no
C23 C22 C21 . . 120.5(6) no
C23 C22 H22 . . 119.8 no
C21 C22 H22 . . 119.8 no
N2 C23 C22 . . 120.9(6) no
N2 C23 H23 . . 119.6 no
C22 C23 H23 . . 119.6 no
N2 C24 C20 . . 125.1(5) no
N2 C24 H24 . . 117.4 no
C20 C24 H24 . . 117.4 no
I1 Hg1 I2 . . 149.69(2) y
I1 Hg1 N1 . . 98.91(12) y
I2 Hg1 N1 . . 103.46(12) y
N2 Hg1 I1 2_666 . 100.74(11) y
N2 Hg1 I2 2_666 . 100.93(11) y
N2 Hg1 N1 2_666 . 86.14(16) y
C1 N1 C5 . . 117.9(6) no
C1 N1 Hg1 . . 125.7(4) no
C5 N1 Hg1 . . 115.7(4) no
C24 N2 C23 . . 118.5(5) no
C24 N2 Hg1 . 2_666 120.4(4) no
C23 N2 Hg1 . 2_666 121.1(4) no
C9 O1 C12 . . 117.6(4) no
C14 O2 C13 . . 116.1(5) no

loop_
_geom_bond_atom_site_label_1
_geom_bond_atom_site_label_2
_geom_bond_site_symmetry_2
_geom_bond_distance
_geom_bond_publ_flag
C1 N1 . 1.318(7) no
C1 C2 . 1.366(10) no
C1 H1 . 0.9300 no
C2 C3 . 1.375(10) no
C2 H2 . 0.9300 no
C3 C4 . 1.384(8) no
C3 H3 . 0.9300 no
C4 C5 . 1.375(8) no
C4 C6 . 1.479(8) no
C5 N1 . 1.333(8) no
C5 H5 . 0.9300 no
C6 C7 . 1.378(9) no
C6 C11 . 1.388(6) no
C7 C8 . 1.378(9) no
C7 H7 . 0.9300 no
C8 C9 . 1.375(8) no
C8 H8 . 0.9300 no
C9 C10 . 1.358(8) no
C9 O1 . 1.369(7) no
C10 C11 . 1.368(9) no
C10 H10 . 0.9300 no
C11 H11 . 0.9300 no
C12 O1 . 1.416(7) no
C12 C13 . 1.485(9) no
C12 H12A . 0.9700 no
C12 H12B . 0.9700 no
C13 O2 . 1.437(7) no
C13 H13A . 0.9700 no
C13 H13B . 0.9700 no
C14 O2 . 1.362(7) no
C14 C15 . 1.387(8) no
C14 C19 . 1.390(9) no
C15 C16 . 1.367(9) no
C15 H15 . 0.9300 no
C16 C17 . 1.393(8) no
C16 H16 . 0.9300 no
C17 C18 . 1.387(8) no
C17 C20 . 1.475(8) no
C18 C19 . 1.367(9) no
C18 H18 . 0.9300 no
C19 H19 . 0.9300 no
C20 C21 . 1.388(7) no
C20 C24 . 1.391(8) no
C21 C22 . 1.385(9) no
C21 H21 . 0.9300 no
C22 C23 . 1.362(9) no
C22 H22 . 0.9300 no
C23 N2 . 1.338(7) no
C23 H23 . 0.9300 no
C24 N2 . 1.328(7) no
C24 H24 . 0.9300 no
I1 Hg1 . 2.6365(6) y
I2 Hg1 . 2.6272(6) y
Hg1 N1 . 2.482(5) y
Hg1 N2 2_666 2.471(5) y
N2 Hg1 2_666 2.471(5) y

loop_
_geom_torsion_atom_site_label_1
_geom_torsion_atom_site_label_2
_geom_torsion_atom_site_label_3
_geom_torsion_atom_site_label_4
_geom_torsion_site_symmetry_1
_geom_torsion_site_symmetry_4
_geom_torsion
_geom_torsion_publ_flag
N1 C1 C2 C3 . . 0.5(11) no
C1 C2 C3 C4 . . -1.3(12) no
C2 C3 C4 C5 . . 2.5(10) no
C2 C3 C4 C6 . . -179.9(7) no
C3 C4 C5 N1 . . -3.2(9) no
C6 C4 C5 N1 . . 179.1(6) no
C5 C4 C6 C7 . . 163.9(6) no
C3 C4 C6 C7 . . -13.6(9) no
C5 C4 C6 C11 . . -17.2(9) no
C3 C4 C6 C11 . . 165.4(7) no
C11 C6 C7 C8 . . -0.5(10) no
C4 C6 C7 C8 . . 178.5(6) no
C6 C7 C8 C9 . . 0.9(11) no
C7 C8 C9 C10 . . -0.1(10) no
C7 C8 C9 O1 . . -179.5(6) no
O1 C9 C10 C11 . . 178.4(6) no
C8 C9 C10 C11 . . -1.0(10) no
C9 C10 C11 C6 . . 1.4(10) no
C7 C6 C11 C10 . . -0.6(10) no
C4 C6 C11 C10 . . -179.6(6) no
O1 C12 C13 O2 . . 77.9(7) no
O2 C14 C15 C16 . . 179.8(5) no
C19 C14 C15 C16 . . -0.8(9) no
C14 C15 C16 C17 . . 0.4(10) no
C15 C16 C17 C18 . . -0.2(9) no
C15 C16 C17 C20 . . 179.7(5) no
C16 C17 C18 C19 . . 0.3(9) no
C20 C17 C18 C19 . . -179.6(5) no
C17 C18 C19 C14 . . -0.6(10) no
O2 C14 C19 C18 . . -179.8(6) no
C15 C14 C19 C18 . . 0.8(9) no
C18 C17 C20 C21 . . -162.3(5) no
C16 C17 C20 C21 . . 17.8(8) no
C18 C17 C20 C24 . . 18.6(8) no
C16 C17 C20 C24 . . -161.3(6) no
C24 C20 C21 C22 . . -0.3(8) no
C17 C20 C21 C22 . . -179.5(5) no
C20 C21 C22 C23 . . 0.7(9) no
C21 C22 C23 N2 . . -0.1(9) no
C21 C20 C24 N2 . . -0.7(9) no
C17 C20 C24 N2 . . 178.5(5) no
C2 C1 N1 C5 . . -1.1(9) no
C2 C1 N1 Hg1 . . -171.6(5) no
C4 C5 N1 C1 . . 2.6(9) no
C4 C5 N1 Hg1 . . 174.1(5) no
N2 Hg1 N1 C1 2_666 . -120.7(5) no
I2 Hg1 N1 C1 . . -20.4(5) no
I1 Hg1 N1 C1 . . 139.0(5) no
N2 Hg1 N1 C5 2_666 . 68.6(4) no
I2 Hg1 N1 C5 . . 168.9(4) no
I1 Hg1 N1 C5 . . -31.7(4) no
C20 C24 N2 C23 . . 1.3(9) no
C20 C24 N2 Hg1 . 2_666 -175.1(4) no
C22 C23 N2 C24 . . -0.8(9) no
C22 C23 N2 Hg1 . 2_666 175.5(4) no
C10 C9 O1 C12 . . -166.3(6) no
C8 C9 O1 C12 . . 13.1(9) no
C13 C12 O1 C9 . . 163.3(5) no
C15 C14 O2 C13 . . -166.5(5) no
C19 C14 O2 C13 . . 14.1(9) no
C12 C13 O2 C14 . . 167.4(5) no
